data_4102829
loop_
_publ_author_name
'Christopher M. Evans'
'Meagan E. Evans'
'Todd D. Krauss'

_publ_section_title
;
 Mysteries of TOPSe Revealed: Insights into Quantum Dot Nucleation
;
_journal_name_full 'Journal of the American Chemical Society'
_journal_page_first 10973
_journal_page_last 10975
_journal_paper_doi 10.1021/ja103805s
_journal_volume 132
_journal_year 2010
_chemical_formula_moiety 'C24 H20 P2 Pb Se4'
_chemical_formula_sum 'C24 H20 P2 Pb Se4'
_chemical_formula_weight 893.37
_chemical_name_common krace01
_chemical_name_systematic
; 
 ? 
;
_space_group_IT_number 2
_symmetry_cell_setting triclinic
_symmetry_space_group_name_Hall '-P 1'
_symmetry_space_group_name_H-M 'P -1'
_atom_sites_solution_hydrogens geom
_atom_sites_solution_primary direct
_atom_sites_solution_secondary difmap
_audit_creation_method SHELXL-97
_cell_angle_alpha 80.593(1)
_cell_angle_beta 89.867(1)
_cell_angle_gamma 82.296(1)
_cell_formula_units_Z 2
_cell_length_a 9.0041(4)
_cell_length_b 11.0498(5)
_cell_length_c 12.8215(6)
_cell_measurement_reflns_used 7708
_cell_measurement_temperature 100.0(1)
_cell_measurement_theta_max 37.32
_cell_measurement_theta_min 2.27
_cell_volume 1246.89(10)
_computing_cell_refinement 'SAINT (Bruker, 2008)'
_computing_data_collection 'APEX2 (Bruker, 2009)'
_computing_data_reduction 'SAINT (Bruker, 2008)'
_computing_molecular_graphics 'SHELXTL (Sheldrick, 2008)'
_computing_publication_material 'SHELXTL (Sheldrick, 2008)'
_computing_structure_refinement 'SHELXL-97 (Sheldrick, 2008)'
_computing_structure_solution 'SIR97 (Altomare et al., 1999)'
_diffrn_ambient_temperature 100.0(1)
_diffrn_measured_fraction_theta_full 0.980
_diffrn_measured_fraction_theta_max 0.980
_diffrn_measurement_device_type 'Bruker SMART APEX II CCD Platform'
_diffrn_measurement_method 'area detector, \w scans per \f'
_diffrn_radiation_monochromator graphite
_diffrn_radiation_source 'fine-focus sealed tube'
_diffrn_radiation_type MoK\a
_diffrn_radiation_wavelength 0.71073
_diffrn_reflns_av_R_equivalents 0.0544
_diffrn_reflns_av_sigmaI/netI 0.0749
_diffrn_reflns_limit_h_max 15
_diffrn_reflns_limit_h_min -15
_diffrn_reflns_limit_k_max 18
_diffrn_reflns_limit_k_min -18
_diffrn_reflns_limit_l_max 21
_diffrn_reflns_limit_l_min -21
_diffrn_reflns_number 29063
_diffrn_reflns_theta_full 36.32
_diffrn_reflns_theta_max 36.32
_diffrn_reflns_theta_min 1.89
_diffrn_standards_number 0
_exptl_absorpt_coefficient_mu 12.743
_exptl_absorpt_correction_T_max 0.3688
_exptl_absorpt_correction_T_min 0.1359
_exptl_absorpt_correction_type multi-scan
_exptl_absorpt_process_details 'SADABS (Sheldrick, 2008)'
_exptl_crystal_colour yellow
_exptl_crystal_density_diffrn 2.379
_exptl_crystal_density_method 'not measured'
_exptl_crystal_description rod
_exptl_crystal_F_000 824
_exptl_crystal_size_max 0.22
_exptl_crystal_size_mid 0.10
_exptl_crystal_size_min 0.08
_refine_diff_density_max 1.429
_refine_diff_density_min -1.568
_refine_diff_density_rms 0.266
_refine_ls_extinction_method none
_refine_ls_goodness_of_fit_ref 0.968
_refine_ls_hydrogen_treatment constr
_refine_ls_matrix_type full
_refine_ls_number_parameters 280
_refine_ls_number_reflns 11834
_refine_ls_number_restraints 0
_refine_ls_restrained_S_all 0.968
_refine_ls_R_factor_all 0.0649
_refine_ls_R_factor_gt 0.0393
_refine_ls_shift/su_max 0.002
_refine_ls_shift/su_mean 0.000
_refine_ls_structure_factor_coef Fsqd
_refine_ls_weighting_details 'calc w=1/[\s^2^(Fo^2^)+(0.0246P)^2^+0.0000P] where P=(Fo^2^+2Fc^2^)/3'
_refine_ls_weighting_scheme calc
_refine_ls_wR_factor_gt 0.0697
_refine_ls_wR_factor_ref 0.0778
_reflns_number_gt 8675
_reflns_number_total 11834
_reflns_threshold_expression >2sigma(I)
_cod_data_source_file ja103805s_si_002.cif
_cod_data_source_block krace01
_cod_database_code 4102829

loop_
_symmetry_equiv_pos_as_xyz
'x, y, z'
'-x, -y, -z'

loop_
_atom_site_label
_atom_site_type_symbol
_atom_site_fract_x
_atom_site_fract_y
_atom_site_fract_z
_atom_site_U_iso_or_equiv
_atom_site_adp_type
_atom_site_occupancy
_atom_site_symmetry_multiplicity
_atom_site_calc_flag
_atom_site_refinement_flags
Pb1 Pb 0.751304(15) 0.483027(13) 0.014515(11) 0.01215(3) Uani 1 1 d .
Se1 Se 0.63117(4) 0.75823(4) -0.01415(3) 0.01481(8) Uani 1 1 d .
Se2 Se 0.51137(4) 0.50554(3) 0.16423(3) 0.01072(7) Uani 1 1 d .
Se3 Se 0.99132(4) 0.47437(3) 0.17815(3) 0.01242(7) Uani 1 1 d .
Se4 Se 0.79509(4) 0.22001(4) 0.13483(3) 0.01515(8) Uani 1 1 d .
P1 P 0.52105(11) 0.70448(9) 0.13172(7) 0.01026(17) Uani 1 1 d .
P2 P 0.92499(11) 0.29451(9) 0.24307(7) 0.01102(17) Uani 1 1 d .
C1 C 0.3321(4) 0.7856(3) 0.1331(3) 0.0114(6) Uani 1 1 d .
C2 C 0.3010(4) 0.9111(3) 0.0881(3) 0.0138(7) Uani 1 1 d .
H2 H 0.3780 0.9531 0.0545 0.017 Uiso 1 1 calc R
C3 C 0.1591(4) 0.9728(4) 0.0928(3) 0.0168(8) Uani 1 1 d .
H3 H 0.1390 1.0581 0.0632 0.020 Uiso 1 1 calc R
C4 C 0.0449(4) 0.9127(4) 0.1400(3) 0.0155(7) Uani 1 1 d .
H4 H -0.0532 0.9562 0.1423 0.019 Uiso 1 1 calc R
C5 C 0.0749(4) 0.7879(4) 0.1842(3) 0.0158(7) Uani 1 1 d .
H5 H -0.0033 0.7462 0.2165 0.019 Uiso 1 1 calc R
C6 C 0.2174(4) 0.7244(4) 0.1814(3) 0.0133(7) Uani 1 1 d .
H6 H 0.2375 0.6394 0.2121 0.016 Uiso 1 1 calc R
C7 C 0.6220(4) 0.7489(3) 0.2384(3) 0.0114(6) Uani 1 1 d .
C8 C 0.6790(4) 0.6626(4) 0.3256(3) 0.0133(7) Uani 1 1 d .
H8 H 0.6662 0.5780 0.3297 0.016 Uiso 1 1 calc R
C9 C 0.7541(4) 0.7002(4) 0.4060(3) 0.0172(8) Uani 1 1 d .
H9 H 0.7931 0.6409 0.4651 0.021 Uiso 1 1 calc R
C10 C 0.7733(4) 0.8237(4) 0.4017(3) 0.0184(8) Uani 1 1 d .
H10 H 0.8243 0.8492 0.4574 0.022 Uiso 1 1 calc R
C11 C 0.7173(4) 0.9085(4) 0.3154(3) 0.0179(8) Uani 1 1 d .
H11 H 0.7301 0.9930 0.3120 0.021 Uiso 1 1 calc R
C12 C 0.6427(4) 0.8731(4) 0.2335(3) 0.0168(7) Uani 1 1 d .
H12 H 0.6057 0.9328 0.1742 0.020 Uiso 1 1 calc R
C13 C 0.8229(4) 0.3155(4) 0.3623(3) 0.0136(7) Uani 1 1 d .
C14 C 0.8948(4) 0.3588(4) 0.4426(3) 0.0160(7) Uani 1 1 d .
H14 H 0.9955 0.3751 0.4343 0.019 Uiso 1 1 calc R
C15 C 0.8199(5) 0.3781(4) 0.5336(3) 0.0195(8) Uani 1 1 d .
H15 H 0.8701 0.4056 0.5886 0.023 Uiso 1 1 calc R
C16 C 0.6726(5) 0.3575(4) 0.5453(3) 0.0231(9) Uani 1 1 d .
H16 H 0.6202 0.3737 0.6070 0.028 Uiso 1 1 calc R
C17 C 0.6015(5) 0.3133(4) 0.4666(3) 0.0226(9) Uani 1 1 d .
H17 H 0.5007 0.2976 0.4753 0.027 Uiso 1 1 calc R
C18 C 0.6765(4) 0.2915(4) 0.3747(3) 0.0163(7) Uani 1 1 d .
H18 H 0.6275 0.2604 0.3212 0.020 Uiso 1 1 calc R
C19 C 1.0872(4) 0.1838(3) 0.2928(3) 0.0119(6) Uani 1 1 d .
C20 C 1.0600(4) 0.0709(3) 0.3522(3) 0.0136(7) Uani 1 1 d .
H20 H 0.9600 0.0564 0.3675 0.016 Uiso 1 1 calc R
C21 C 1.1780(4) -0.0191(4) 0.3884(3) 0.0160(7) Uani 1 1 d .
H21 H 1.1590 -0.0952 0.4290 0.019 Uiso 1 1 calc R
C22 C 1.3248(5) 0.0010(4) 0.3658(3) 0.0188(8) Uani 1 1 d .
H22 H 1.4060 -0.0612 0.3906 0.023 Uiso 1 1 calc R
C23 C 1.3518(5) 0.1121(4) 0.3070(3) 0.0206(8) Uani 1 1 d .
H23 H 1.4520 0.1256 0.2913 0.025 Uiso 1 1 calc R
C24 C 1.2338(4) 0.2047(4) 0.2703(3) 0.0160(7) Uani 1 1 d .
H24 H 1.2534 0.2810 0.2305 0.019 Uiso 1 1 calc R

loop_
_atom_site_aniso_label
_atom_site_aniso_U_11
_atom_site_aniso_U_22
_atom_site_aniso_U_33
_atom_site_aniso_U_23
_atom_site_aniso_U_13
_atom_site_aniso_U_12
Pb1 0.01165(6) 0.01276(6) 0.01152(6) -0.00219(5) -0.00023(4) 0.00041(5)
Se1 0.01965(19) 0.01153(17) 0.01335(16) -0.00091(14) 0.00457(14) -0.00391(14)
Se2 0.01188(16) 0.00826(15) 0.01181(15) -0.00109(13) 0.00079(12) -0.00136(13)
Se3 0.01351(17) 0.01107(16) 0.01272(16) -0.00109(13) 0.00008(13) -0.00286(13)
Se4 0.01814(19) 0.01077(16) 0.01672(17) -0.00363(14) -0.00627(14) -0.00078(14)
P1 0.0109(4) 0.0090(4) 0.0113(4) -0.0021(3) -0.0002(3) -0.0022(3)
P2 0.0118(4) 0.0095(4) 0.0112(4) -0.0011(3) -0.0018(3) -0.0001(3)
C1 0.0137(16) 0.0095(15) 0.0099(14) -0.0011(12) -0.0020(12) 0.0020(13)
C2 0.0165(17) 0.0101(16) 0.0150(16) -0.0010(13) -0.0008(14) -0.0038(14)
C3 0.0194(19) 0.0094(16) 0.0206(19) -0.0020(14) -0.0044(15) 0.0013(14)
C4 0.0155(17) 0.0126(17) 0.0176(17) -0.0025(14) -0.0004(14) 0.0012(14)
C5 0.0130(17) 0.0151(17) 0.0198(18) -0.0045(15) 0.0017(14) -0.0023(14)
C6 0.0154(17) 0.0127(16) 0.0124(16) -0.0034(13) -0.0004(13) -0.0021(14)
C7 0.0109(15) 0.0113(16) 0.0127(15) -0.0035(13) 0.0006(12) -0.0020(13)
C8 0.0122(16) 0.0145(17) 0.0137(16) -0.0030(14) -0.0019(13) -0.0030(13)
C9 0.0166(18) 0.0182(19) 0.0167(17) -0.0016(15) -0.0021(14) -0.0033(15)
C10 0.0141(18) 0.023(2) 0.0196(18) -0.0080(16) -0.0011(14) -0.0037(15)
C11 0.0166(18) 0.0167(18) 0.0239(19) -0.0123(16) -0.0027(15) -0.0035(15)
C12 0.0164(18) 0.0149(18) 0.0203(18) -0.0046(15) -0.0028(15) -0.0042(14)
C13 0.0113(16) 0.0138(17) 0.0141(16) 0.0025(14) 0.0008(13) -0.0014(13)
C14 0.0148(17) 0.0182(18) 0.0147(17) -0.0018(15) -0.0003(14) -0.0022(14)
C15 0.023(2) 0.0186(19) 0.0154(17) 0.0003(15) 0.0035(15) -0.0020(16)
C16 0.026(2) 0.026(2) 0.0144(18) -0.0009(17) 0.0058(16) 0.0013(18)
C17 0.0148(18) 0.028(2) 0.022(2) 0.0050(18) 0.0057(15) -0.0019(17)
C18 0.0118(17) 0.0184(19) 0.0174(17) 0.0009(15) 0.0006(14) -0.0024(14)
C19 0.0118(16) 0.0124(16) 0.0120(15) -0.0043(13) -0.0024(12) -0.0002(13)
C20 0.0127(16) 0.0124(16) 0.0157(17) -0.0016(14) -0.0005(13) -0.0026(13)
C21 0.0170(18) 0.0132(17) 0.0172(17) -0.0028(14) 0.0002(14) -0.0002(14)
C22 0.0188(19) 0.0158(18) 0.0196(18) -0.0016(15) -0.0010(15) 0.0041(15)
C23 0.0146(18) 0.020(2) 0.027(2) -0.0043(17) 0.0025(16) 0.0005(15)
C24 0.0139(17) 0.0166(18) 0.0170(17) -0.0010(15) 0.0004(14) -0.0027(14)

loop_
_atom_type_symbol
_atom_type_description
_atom_type_scat_dispersion_real
_atom_type_scat_dispersion_imag
_atom_type_scat_source
C C 0.0033 0.0016 'International Tables Vol C Tables 4.2.6.8 and 6.1.1.4'
H H 0.0000 0.0000 'International Tables Vol C Tables 4.2.6.8 and 6.1.1.4'
P P 0.1023 0.0942 'International Tables Vol C Tables 4.2.6.8 and 6.1.1.4'
Se Se -0.0929 2.2259 'International Tables Vol C Tables 4.2.6.8 and 6.1.1.4'
Pb Pb -3.3944 10.1111 'International Tables Vol C Tables 4.2.6.8 and 6.1.1.4'

loop_
_geom_angle_atom_site_label_1
_geom_angle_atom_site_label_2
_geom_angle_atom_site_label_3
_geom_angle
_geom_angle_site_symmetry_3
Se2 Pb1 Se3 93.373(12) .
Se2 Pb1 Se4 80.938(11) .
Se3 Pb1 Se4 73.991(11) .
Se2 Pb1 Se1 74.206(11) .
Se3 Pb1 Se1 99.211(11) .
Se4 Pb1 Se1 153.857(12) .
Se2 Pb1 Se3 167.172(11) 2_765
Se3 Pb1 Se3 89.515(11) 2_765
Se4 Pb1 Se3 111.856(11) 2_765
Se1 Pb1 Se3 92.998(10) 2_765
P1 Se1 Pb1 83.19(3) .
P1 Se2 Pb1 86.38(3) .
P1 Se2 Pb1 94.00(3) 2_665
Pb1 Se2 Pb1 93.466(11) 2_665
P2 Se3 Pb1 84.61(3) .
P2 Se3 Pb1 123.99(3) 2_765
Pb1 Se3 Pb1 90.485(11) 2_765
P2 Se4 Pb1 84.29(3) .
C7 P1 C1 105.67(16) .
C7 P1 Se1 108.67(12) .
C1 P1 Se1 112.11(12) .
C7 P1 Se2 109.46(12) .
C1 P1 Se2 108.73(12) .
Se1 P1 Se2 111.99(4) .
C13 P2 C19 102.85(17) .
C13 P2 Se4 111.56(13) .
C19 P2 Se4 110.56(12) .
C13 P2 Se3 106.41(13) .
C19 P2 Se3 111.03(13) .
Se4 P2 Se3 113.82(4) .
C6 C1 C2 119.5(3) .
C6 C1 P1 120.2(3) .
C2 C1 P1 120.2(3) .
C3 C2 C1 119.9(4) .
C3 C2 H2 120.1 .
C1 C2 H2 120.1 .
C2 C3 C4 121.0(4) .
C2 C3 H3 119.5 .
C4 C3 H3 119.5 .
C3 C4 C5 119.5(4) .
C3 C4 H4 120.3 .
C5 C4 H4 120.3 .
C6 C5 C4 120.5(4) .
C6 C5 H5 119.8 .
C4 C5 H5 119.8 .
C5 C6 C1 119.7(4) .
C5 C6 H6 120.2 .
C1 C6 H6 120.2 .
C8 C7 C12 119.2(3) .
C8 C7 P1 121.6(3) .
C12 C7 P1 119.2(3) .
C9 C8 C7 120.0(4) .
C9 C8 H8 120.0 .
C7 C8 H8 120.0 .
C8 C9 C10 120.8(4) .
C8 C9 H9 119.6 .
C10 C9 H9 119.6 .
C11 C10 C9 119.0(4) .
C11 C10 H10 120.5 .
C9 C10 H10 120.5 .
C10 C11 C12 121.3(4) .
C10 C11 H11 119.3 .
C12 C11 H11 119.3 .
C11 C12 C7 119.7(4) .
C11 C12 H12 120.1 .
C7 C12 H12 120.1 .
C18 C13 C14 119.8(4) .
C18 C13 P2 121.8(3) .
C14 C13 P2 118.4(3) .
C15 C14 C13 120.1(4) .
C15 C14 H14 119.9 .
C13 C14 H14 119.9 .
C14 C15 C16 120.4(4) .
C14 C15 H15 119.8 .
C16 C15 H15 119.8 .
C15 C16 C17 119.6(4) .
C15 C16 H16 120.2 .
C17 C16 H16 120.2 .
C16 C17 C18 120.7(4) .
C16 C17 H17 119.7 .
C18 C17 H17 119.7 .
C13 C18 C17 119.3(4) .
C13 C18 H18 120.3 .
C17 C18 H18 120.3 .
C24 C19 C20 119.8(3) .
C24 C19 P2 122.9(3) .
C20 C19 P2 117.3(3) .
C21 C20 C19 120.2(4) .
C21 C20 H20 119.9 .
C19 C20 H20 119.9 .
C20 C21 C22 120.3(4) .
C20 C21 H21 119.8 .
C22 C21 H21 119.8 .
C23 C22 C21 119.6(4) .
C23 C22 H22 120.2 .
C21 C22 H22 120.2 .
C22 C23 C24 120.9(4) .
C22 C23 H23 119.5 .
C24 C23 H23 119.5 .
C19 C24 C23 119.3(4) .
C19 C24 H24 120.4 .
C23 C24 H24 120.4 .

loop_
_geom_bond_atom_site_label_1
_geom_bond_atom_site_label_2
_geom_bond_distance
_geom_bond_site_symmetry_2
Pb1 Se2 2.8994(4) .
Pb1 Se3 2.9969(4) .
Pb1 Se4 3.0350(4) .
Pb1 Se1 3.0507(4) .
Pb1 Se3 3.4029(4) 2_765
Se1 P1 2.1494(10) .
Se2 P1 2.1829(10) .
Se2 Pb1 3.2730(4) 2_665
Se3 P2 2.1851(10) .
Se3 Pb1 3.4029(4) 2_765
Se4 P2 2.1473(10) .
P1 C7 1.812(4) .
P1 C1 1.815(4) .
P2 C13 1.814(4) .
P2 C19 1.818(4) .
C1 C6 1.399(5) .
C1 C2 1.403(5) .
C2 C3 1.371(5) .
C2 H2 0.9500 .
C3 C4 1.383(5) .
C3 H3 0.9500 .
C4 C5 1.393(5) .
C4 H4 0.9500 .
C5 C6 1.381(5) .
C5 H5 0.9500 .
C6 H6 0.9500 .
C7 C8 1.394(5) .
C7 C12 1.402(5) .
C8 C9 1.383(5) .
C8 H8 0.9500 .
C9 C10 1.391(6) .
C9 H9 0.9500 .
C10 C11 1.375(6) .
C10 H10 0.9500 .
C11 C12 1.383(5) .
C11 H11 0.9500 .
C12 H12 0.9500 .
C13 C18 1.382(5) .
C13 C14 1.398(5) .
C14 C15 1.379(5) .
C14 H14 0.9500 .
C15 C16 1.379(6) .
C15 H15 0.9500 .
C16 C17 1.383(6) .
C16 H16 0.9500 .
C17 C18 1.396(6) .
C17 H17 0.9500 .
C18 H18 0.9500 .
C19 C24 1.391(5) .
C19 C20 1.402(5) .
C20 C21 1.379(5) .
C20 H20 0.9500 .
C21 C22 1.391(6) .
C21 H21 0.9500 .
C22 C23 1.382(6) .
C22 H22 0.9500 .
C23 C24 1.397(6) .
C23 H23 0.9500 .
C24 H24 0.9500 .

loop_
_geom_torsion_atom_site_label_1
_geom_torsion_atom_site_label_2
_geom_torsion_atom_site_label_3
_geom_torsion_atom_site_label_4
_geom_torsion
_geom_torsion_site_symmetry_1
_geom_torsion_site_symmetry_4
Se2 Pb1 Se1 P1 13.06(3) . .
Se3 Pb1 Se1 P1 -77.86(3) . .
Se4 Pb1 Se1 P1 -5.54(4) . .
Se3 Pb1 Se1 P1 -167.85(3) 2_765 .
Se3 Pb1 Se2 P1 85.83(3) . .
Se4 Pb1 Se2 P1 159.03(3) . .
Se1 Pb1 Se2 P1 -12.79(3) . .
Se3 Pb1 Se2 P1 -16.91(6) 2_765 .
Se3 Pb1 Se2 Pb1 179.633(11) . 2_665
Se4 Pb1 Se2 Pb1 -107.175(11) . 2_665
Se1 Pb1 Se2 Pb1 81.008(11) . 2_665
Se3 Pb1 Se2 Pb1 76.89(5) 2_765 2_665
Se2 Pb1 Se3 P2 68.40(3) . .
Se4 Pb1 Se3 P2 -11.17(3) . .
Se1 Pb1 Se3 P2 142.93(3) . .
Se3 Pb1 Se3 P2 -124.11(3) 2_765 .
Se2 Pb1 Se3 Pb1 -167.493(11) . 2_765
Se4 Pb1 Se3 Pb1 112.938(12) . 2_765
Se1 Pb1 Se3 Pb1 -92.958(11) . 2_765
Se3 Pb1 Se3 Pb1 0.0 2_765 2_765
Se2 Pb1 Se4 P2 -84.81(3) . .
Se3 Pb1 Se4 P2 11.37(3) . .
Se1 Pb1 Se4 P2 -66.70(4) . .
Se3 Pb1 Se4 P2 94.22(3) 2_765 .
Pb1 Se1 P1 C7 102.89(13) . .
Pb1 Se1 P1 C1 -140.69(13) . .
Pb1 Se1 P1 Se2 -18.15(4) . .
Pb1 Se2 P1 C7 -101.55(13) . .
Pb1 Se2 P1 C7 165.22(13) 2_665 .
Pb1 Se2 P1 C1 143.47(12) . .
Pb1 Se2 P1 C1 50.24(12) 2_665 .
Pb1 Se2 P1 Se1 19.03(4) . .
Pb1 Se2 P1 Se1 -74.19(4) 2_665 .
Pb1 Se4 P2 C13 103.92(13) . .
Pb1 Se4 P2 C19 -142.28(13) . .
Pb1 Se4 P2 Se3 -16.51(4) . .
Pb1 Se3 P2 C13 -106.57(13) . .
Pb1 Se3 P2 C13 166.49(12) 2_765 .
Pb1 Se3 P2 C19 142.24(13) . .
Pb1 Se3 P2 C19 55.30(13) 2_765 .
Pb1 Se3 P2 Se4 16.72(4) . .
Pb1 Se3 P2 Se4 -70.22(5) 2_765 .
C7 P1 C1 C6 -99.1(3) . .
Se1 P1 C1 C6 142.7(3) . .
Se2 P1 C1 C6 18.3(3) . .
C7 P1 C1 C2 79.3(3) . .
Se1 P1 C1 C2 -38.9(3) . .
Se2 P1 C1 C2 -163.3(3) . .
C6 C1 C2 C3 0.7(5) . .
P1 C1 C2 C3 -177.7(3) . .
C1 C2 C3 C4 -1.0(6) . .
C2 C3 C4 C5 0.5(6) . .
C3 C4 C5 C6 0.2(6) . .
C4 C5 C6 C1 -0.5(6) . .
C2 C1 C6 C5 0.0(5) . .
P1 C1 C6 C5 178.4(3) . .
C1 P1 C7 C8 116.1(3) . .
Se1 P1 C7 C8 -123.4(3) . .
Se2 P1 C7 C8 -0.8(3) . .
C1 P1 C7 C12 -63.5(3) . .
Se1 P1 C7 C12 56.9(3) . .
Se2 P1 C7 C12 179.5(3) . .
C12 C7 C8 C9 0.4(6) . .
P1 C7 C8 C9 -179.3(3) . .
C7 C8 C9 C10 0.3(6) . .
C8 C9 C10 C11 -0.5(6) . .
C9 C10 C11 C12 0.0(6) . .
C10 C11 C12 C7 0.7(6) . .
C8 C7 C12 C11 -0.8(6) . .
P1 C7 C12 C11 178.8(3) . .
C19 P2 C13 C18 -121.9(3) . .
Se4 P2 C13 C18 -3.4(4) . .
Se3 P2 C13 C18 121.3(3) . .
C19 P2 C13 C14 59.0(3) . .
Se4 P2 C13 C14 177.5(3) . .
Se3 P2 C13 C14 -57.8(3) . .
C18 C13 C14 C15 -0.2(6) . .
P2 C13 C14 C15 178.8(3) . .
C13 C14 C15 C16 -1.5(6) . .
C14 C15 C16 C17 2.3(7) . .
C15 C16 C17 C18 -1.2(7) . .
C14 C13 C18 C17 1.3(6) . .
P2 C13 C18 C17 -177.8(3) . .
C16 C17 C18 C13 -0.5(6) . .
C13 P2 C19 C24 -126.6(3) . .
Se4 P2 C19 C24 114.2(3) . .
Se3 P2 C19 C24 -13.1(4) . .
C13 P2 C19 C20 56.4(3) . .
Se4 P2 C19 C20 -62.8(3) . .
Se3 P2 C19 C20 169.8(3) . .
C24 C19 C20 C21 0.2(6) . .
P2 C19 C20 C21 177.3(3) . .
C19 C20 C21 C22 -0.4(6) . .
C20 C21 C22 C23 0.2(6) . .
C21 C22 C23 C24 0.3(6) . .
C20 C19 C24 C23 0.3(6) . .
P2 C19 C24 C23 -176.6(3) . .
C22 C23 C24 C19 -0.6(6) . .
